data_4031522
loop_
_publ_author_name
'van Egmond, A.B.'

_publ_section_title
;
 Investigations on Cesium Uranates - V. The Crystal Structures of (Cs2 U
 O4), (Cs4 U5 O17), (Cs2 U7 O22) and (Cs2 U15 O46)
;
_journal_name_full 'Journal of Inorganic and Nuclear Chemistry'
_journal_page_first 1649
_journal_page_last 1651
_journal_volume 38
_journal_year 1976
_chemical_formula_sum 'Cs4 O17 U5'
_chemical_name_systematic 'Cs4 U5 O17'
_space_group_IT_number 60
_symmetry_space_group_name_Hall '-P 2n 2ab'
_symmetry_space_group_name_H-M 'P b c n'
_cell_angle_alpha 90
_cell_angle_beta 90
_cell_angle_gamma 90
_cell_formula_units_Z 4
_cell_length_a 18.776
_cell_length_b 7.07
_cell_length_c 14.958
_cell_volume 1985.619
_citation_journal_id_ASTM JINCAO
_cod_data_source_file vanEgmond_JINCAO_1976_1328.cif
_cod_data_source_block Cs4O17U5
_cod_database_code 4031522

loop_
_symmetry_equiv_pos_as_xyz
x,y,z
-x+1/2,-y+1/2,z+1/2
x+1/2,-y+1/2,-z
-x,y,-z+1/2
-x,-y,-z
x-1/2,y-1/2,-z-1/2
-x-1/2,y-1/2,z
x,-y,z-1/2

loop_
_atom_site_label
_atom_site_type_symbol
_atom_site_fract_x
_atom_site_fract_y
_atom_site_fract_z
_atom_site_occupancy
_atom_site_U_iso_or_equiv
O1 O-2 0 -0.035 0.25 1 0.0
U1 U+6 0.5 0.133 0.25 1 0.0
U2 U+6 0.1035 0.0781 0.2082 1 0.0
U3 U+6 0.3118 0.0267 0.1875 1 0.0
O9 O-2 0.078 0.388 0.217 1 0.0
O5 O-2 0.381 0.257 0.203 1 0.0
O6 O-2 0.466 0.145 0.356 1 0.0
O4 O-2 0.212 0.204 0.174 1 0.0
O7 O-2 0.322 0.051 0.081 1 0.0
Cs2 Cs+1 0.0548 0.2718 0.4705 1 0.0
O2 O-2 0.079 0.078 0.113 1 0.0
Cs1 Cs+1 0.3072 0.3004 0.4458 1 0.0
O8 O-2 0.296 -0.015 0.309 1 0.0
O3 O-2 0.132 0.109 0.304 1 0.0
